data_7717662
loop_
_publ_author_name
'Hashimoto, Hisako'
'Matsuo, Satomi'
'Odagiri, Yuto'
'Tobita, Hiromi'

_publ_section_title
;
 Hydrogen-bridged bis(silylene) complex as platform for small molecule
 activation via adjacent metal&#x30FC;ligand cooperation
;
_journal_name_full 'Dalton Transactions'
_journal_paper_doi 10.1039/D4DT03226H
_journal_year 2025
_chemical_formula_moiety 'C20 H36 O3 Si2 W, 0.5(C12 H18)'
_chemical_formula_sum 'C26 H45 O3 Si2 W'
_chemical_formula_weight 645.65
_chemical_properties_physical Air-sensitive,Moisture-sensitive,Oxygen-sensitive
_space_group_crystal_system triclinic
_space_group_IT_number 2
_space_group_name_Hall '-P 1'
_space_group_name_H-M_alt 'P -1'
_atom_sites_solution_hydrogens geom
_atom_sites_solution_primary direct
_atom_sites_solution_secondary difmap
_audit_creation_method SHELXL-2018/3
_audit_update_record
;
2024-11-18 deposited with the CCDC.	2024-12-10 downloaded from the CCDC.
;
_cell_angle_alpha 94.187(3)
_cell_angle_beta 100.584(4)
_cell_angle_gamma 102.745(3)
_cell_formula_units_Z 2
_cell_length_a 8.6680(8)
_cell_length_b 9.9938(5)
_cell_length_c 17.0474(15)
_cell_measurement_reflns_used 8076
_cell_measurement_temperature 150(2)
_cell_measurement_theta_max 27.38
_cell_measurement_theta_min 2.98
_cell_volume 1405.90(19)
_computing_cell_refinement PROCESS-AUTO
_computing_data_collection PROCESS-AUTO
_computing_data_reduction 'teXsan Ver.1.11'
_computing_molecular_graphics 'Yadokari-XG2009(Wakita, Nemoto et al.,2009)'
_computing_publication_material 'Yadokari-XG2009(Wakita, Nemoto et al.,2009)'
_computing_structure_refinement
;
'SHELXL-97 (Sheldrick, 1997)', 'SHELXL-2018/3 (Sheldrick, 2018)'
;
_computing_structure_solution 'SHELXS-97 (Sheldrick, 1990)'
_diffrn_ambient_temperature 150(2)
_diffrn_detector_area_resol_mean 10.00
_diffrn_measured_fraction_theta_full 0.957
_diffrn_measured_fraction_theta_max 0.945
_diffrn_measurement_device_type 'Rigaku RAXIS-RAPID Imaging Plate'
_diffrn_measurement_method \w
_diffrn_radiation_monochromator graphite
_diffrn_radiation_source 'rotation-anode X-ray tube'
_diffrn_radiation_type MoK\a
_diffrn_radiation_wavelength 0.71073
_diffrn_reflns_av_R_equivalents 0.0976
_diffrn_reflns_av_unetI/netI 0.0956
_diffrn_reflns_Laue_measured_fraction_full 0.957
_diffrn_reflns_Laue_measured_fraction_max 0.945
_diffrn_reflns_limit_h_max 11
_diffrn_reflns_limit_h_min -11
_diffrn_reflns_limit_k_max 12
_diffrn_reflns_limit_k_min -12
_diffrn_reflns_limit_l_max 22
_diffrn_reflns_limit_l_min -22
_diffrn_reflns_number 12190
_diffrn_reflns_point_group_measured_fraction_full 0.957
_diffrn_reflns_point_group_measured_fraction_max 0.945
_diffrn_reflns_theta_full 25.242
_diffrn_reflns_theta_max 27.417
_diffrn_reflns_theta_min 2.306
_exptl_absorpt_coefficient_mu 4.217
_exptl_absorpt_correction_T_max 0.7860
_exptl_absorpt_correction_T_min 0.6316
_exptl_absorpt_correction_type numerical
_exptl_absorpt_process_details 'NUMABS (Higashi, 1999),ABSCOR (Higashi, 1995)'
_exptl_crystal_colour yellow
_exptl_crystal_density_diffrn 1.525
_exptl_crystal_density_method 'not measured'
_exptl_crystal_description block
_exptl_crystal_F_000 654
_exptl_crystal_size_max 0.12
_exptl_crystal_size_mid 0.08
_exptl_crystal_size_min 0.06
_refine_diff_density_max 2.297
_refine_diff_density_min -3.192
_refine_diff_density_rms 0.259
_refine_ls_extinction_method none
_refine_ls_goodness_of_fit_ref 1.212
_refine_ls_hydrogen_treatment constr
_refine_ls_matrix_type full
_refine_ls_number_parameters 304
_refine_ls_number_reflns 6046
_refine_ls_number_restraints 0
_refine_ls_restrained_S_all 1.212
_refine_ls_R_factor_all 0.0942
_refine_ls_R_factor_gt 0.0713
_refine_ls_shift/su_max 0.000
_refine_ls_shift/su_mean 0.000
_refine_ls_structure_factor_coef Fsqd
_refine_ls_weighting_details 'w=1/[\s^2^(Fo^2^)+(0.0392P)^2^+22.2410P] where P=(Fo^2^+2Fc^2^)/3'
_refine_ls_weighting_scheme calc
_refine_ls_wR_factor_gt 0.1480
_refine_ls_wR_factor_ref 0.1551
_reflns_Friedel_coverage 0.000
_reflns_number_gt 5141
_reflns_number_total 6046
_reflns_threshold_expression 'I > 2\s(I)'
_cod_data_source_file d4dt03226h2.cif
_cod_data_source_block yt14
_cod_database_code 7717662
_shelx_shelxl_version_number 2018/3
_shelx_space_group_comment
;
The symmetry employed for this shelxl refinement is uniquely defined
by the following loop, which should always be used as a source of
symmetry information in preference to the above space-group names.
They are only intended as comments.
;
_shelx_estimated_absorpt_t_min 0.632
_shelx_estimated_absorpt_t_max 0.786

loop_
_space_group_symop_operation_xyz
'x, y, z'
'-x, -y, -z'

loop_
_atom_site_label
_atom_site_type_symbol
_atom_site_fract_x
_atom_site_fract_y
_atom_site_fract_z
_atom_site_U_iso_or_equiv
_atom_site_adp_type
_atom_site_occupancy
_atom_site_site_symmetry_order
_atom_site_calc_flag
_atom_site_refinement_flags_posn
_atom_site_refinement_flags_adp
_atom_site_refinement_flags_occupancy
_atom_site_disorder_assembly
_atom_site_disorder_group
W1 W 0.04267(5) 0.19953(4) 0.30601(3) 0.01583(13) Uani 1 1 d . . . . .
Si1 Si 0.1699(3) 0.1374(3) 0.19198(19) 0.0218(6) Uani 1 1 d . . . . .
Si2 Si 0.3050(3) 0.3639(3) 0.29587(18) 0.0199(6) Uani 1 1 d . . . . .
C1 C -0.0350(12) 0.3660(11) 0.2945(7) 0.022(2) Uani 1 1 d . . . . .
O1 O -0.0995(10) 0.4595(9) 0.2906(6) 0.040(2) Uani 1 1 d . . . . .
C2 C -0.1233(12) 0.1414(11) 0.2090(7) 0.023(2) Uani 1 1 d . . . . .
O2 O -0.2334(9) 0.1015(10) 0.1538(5) 0.039(2) Uani 1 1 d . . . . .
C3 C 0.1490(12) 0.0667(11) 0.4037(7) 0.021(2) Uani 1 1 d . . . . .
C4 C -0.0099(12) -0.0124(10) 0.3596(6) 0.019(2) Uani 1 1 d . . . . .
C5 C -0.1251(12) 0.0630(11) 0.3772(7) 0.022(2) Uani 1 1 d . . . . .
C6 C -0.0435(13) 0.1839(11) 0.4296(6) 0.022(2) Uani 1 1 d . . . . .
C7 C 0.1232(13) 0.1872(11) 0.4474(7) 0.023(2) Uani 1 1 d . . . . .
C8 C 0.2978(13) 0.0143(12) 0.4162(8) 0.030(3) Uani 1 1 d . . . . .
H8 H 0.382045 0.077932 0.456711 0.045 Uiso 1 1 calc R U . . .
H8A H 0.335009 0.007544 0.365471 0.045 Uiso 1 1 calc R U . . .
H8B H 0.274642 -0.077203 0.434697 0.045 Uiso 1 1 calc R U . . .
C9 C -0.0479(14) -0.1510(12) 0.3127(8) 0.031(3) Uani 1 1 d . . . . .
H9 H -0.063808 -0.222455 0.348783 0.046 Uiso 1 1 calc R U . . .
H9A H 0.041801 -0.159354 0.286547 0.046 Uiso 1 1 calc R U . . .
H9B H -0.146780 -0.162518 0.271690 0.046 Uiso 1 1 calc R U . . .
C10 C -0.3077(13) 0.0143(12) 0.3489(8) 0.030(3) Uani 1 1 d . . . . .
H10 H -0.356211 0.094019 0.350352 0.046 Uiso 1 1 calc R U . . .
H10A H -0.351454 -0.050355 0.384441 0.046 Uiso 1 1 calc R U . . .
H10B H -0.333067 -0.032096 0.293875 0.046 Uiso 1 1 calc R U . . .
C11 C -0.1177(14) 0.2865(12) 0.4677(7) 0.028(2) Uani 1 1 d . . . . .
H11 H -0.227497 0.278224 0.437163 0.041 Uiso 1 1 calc R U . . .
H11A H -0.052392 0.380024 0.467734 0.041 Uiso 1 1 calc R U . . .
H11B H -0.121858 0.268538 0.523099 0.041 Uiso 1 1 calc R U . . .
C12 C 0.2484(14) 0.2839(13) 0.5085(7) 0.032(3) Uani 1 1 d . . . . .
H12 H 0.231495 0.377475 0.506451 0.048 Uiso 1 1 calc R U . . .
H12A H 0.355388 0.282611 0.497774 0.048 Uiso 1 1 calc R U . . .
H12B H 0.241717 0.255996 0.561944 0.048 Uiso 1 1 calc R U . . .
C13 C 0.2429(16) -0.0268(12) 0.1853(8) 0.037(3) Uani 1 1 d . . . . .
H13 H 0.312464 -0.022902 0.145822 0.056 Uiso 1 1 calc R U . . .
H13A H 0.149883 -0.106142 0.168656 0.056 Uiso 1 1 calc R U . . .
H13B H 0.304376 -0.036694 0.238001 0.056 Uiso 1 1 calc R U . . .
C14 C 0.0894(15) 0.1585(14) 0.0845(7) 0.036(3) Uani 1 1 d . . . . .
H14 H 0.071257 0.251560 0.081516 0.054 Uiso 1 1 calc R U . . .
H14A H -0.012857 0.089880 0.064168 0.054 Uiso 1 1 calc R U . . .
H14B H 0.167889 0.145107 0.051767 0.054 Uiso 1 1 calc R U . . .
C15 C 0.3299(13) 0.5475(11) 0.2650(7) 0.026(2) Uani 1 1 d . . . . .
C16 C 0.4915(13) 0.3773(12) 0.3754(7) 0.028(2) Uani 1 1 d . . . . .
H16 H 0.489163 0.287403 0.395149 0.042 Uiso 1 1 calc R U . . .
H16A H 0.494821 0.446215 0.420034 0.042 Uiso 1 1 calc R U . . .
H16B H 0.587741 0.405409 0.352418 0.042 Uiso 1 1 calc R U . . .
C17 C 0.2938(16) 0.6387(12) 0.3336(8) 0.036(3) Uani 1 1 d . . . . .
H17 H 0.310350 0.734426 0.321109 0.055 Uiso 1 1 calc R U . . .
H17A H 0.366741 0.634914 0.384166 0.055 Uiso 1 1 calc R U . . .
H17B H 0.181598 0.604608 0.338776 0.055 Uiso 1 1 calc R U . . .
C18 C 0.5021(14) 0.6132(13) 0.2539(9) 0.038(3) Uani 1 1 d . . . . .
H18 H 0.514045 0.581328 0.200056 0.057 Uiso 1 1 calc R U . . .
H18A H 0.581391 0.585823 0.294372 0.057 Uiso 1 1 calc R U . . .
H18B H 0.520000 0.714002 0.260112 0.057 Uiso 1 1 calc R U . . .
C19 C 0.2093(15) 0.5480(13) 0.1870(8) 0.036(3) Uani 1 1 d . . . . .
H19 H 0.223767 0.642239 0.172107 0.054 Uiso 1 1 calc R U . . .
H19A H 0.098793 0.515148 0.195064 0.054 Uiso 1 1 calc R U . . .
H19B H 0.228203 0.487102 0.143871 0.054 Uiso 1 1 calc R U . . .
O3 O 0.3536(8) 0.2682(7) 0.2143(5) 0.0244(17) Uani 1 1 d . . . . .
C20 C 0.4930(15) 0.2843(16) 0.1747(8) 0.042(3) Uani 1 1 d . . . . .
H20 H 0.497135 0.193826 0.149975 0.064 Uiso 1 1 calc R U . . .
H20A H 0.592827 0.323311 0.214676 0.064 Uiso 1 1 calc R U . . .
H20B H 0.481741 0.346318 0.133229 0.064 Uiso 1 1 calc R U . . .
C21 C 0.5064(14) 0.6389(13) 0.0279(7) 0.032(3) Uani 1 1 d . . . . .
C22 C 0.6437(14) 0.5844(13) 0.0462(7) 0.032(3) Uani 1 1 d . . . . .
C23 C 0.6382(15) 0.4491(14) 0.0188(7) 0.033(3) Uani 1 1 d . . . . .
C24 C 0.513(2) 0.7855(15) 0.0558(10) 0.053(4) Uani 1 1 d . . . . .
H24 H 0.470896 0.789466 0.105217 0.079 Uiso 1 1 calc R U . . .
H24A H 0.447278 0.823589 0.014124 0.079 Uiso 1 1 calc R U . . .
H24B H 0.625219 0.839577 0.066244 0.079 Uiso 1 1 calc R U . . .
C25 C 0.7988(17) 0.6729(17) 0.0986(9) 0.050(4) Uani 1 1 d . . . . .
H25 H 0.772678 0.729255 0.141492 0.076 Uiso 1 1 calc R U . . .
H25A H 0.858070 0.733418 0.065772 0.076 Uiso 1 1 calc R U . . .
H25B H 0.865871 0.613130 0.122347 0.076 Uiso 1 1 calc R U . . .
C26 C 0.7899(17) 0.3923(19) 0.0372(10) 0.056(4) Uani 1 1 d . . . . .
H26 H 0.885492 0.465242 0.035941 0.084 Uiso 1 1 calc R U . . .
H26A H 0.781182 0.314556 -0.003171 0.084 Uiso 1 1 calc R U . . .
H26B H 0.800052 0.360863 0.090643 0.084 Uiso 1 1 calc R U . . .

loop_
_atom_site_aniso_label
_atom_site_aniso_U_11
_atom_site_aniso_U_22
_atom_site_aniso_U_33
_atom_site_aniso_U_23
_atom_site_aniso_U_13
_atom_site_aniso_U_12
W1 0.01430(19) 0.01546(19) 0.0180(2) 0.00251(13) 0.00430(13) 0.00319(14)
Si1 0.0232(14) 0.0184(14) 0.0241(16) -0.0003(11) 0.0080(12) 0.0037(12)
Si2 0.0161(12) 0.0196(13) 0.0231(15) 0.0033(11) 0.0034(11) 0.0023(11)
C1 0.019(5) 0.029(6) 0.022(6) 0.003(4) 0.013(4) 0.006(5)
O1 0.027(4) 0.036(5) 0.065(7) 0.011(4) 0.014(4) 0.015(4)
C2 0.017(5) 0.019(5) 0.033(6) 0.003(4) 0.006(4) 0.002(4)
O2 0.020(4) 0.050(5) 0.037(5) -0.001(4) -0.003(4) -0.001(4)
C3 0.018(5) 0.027(5) 0.022(6) 0.012(4) 0.004(4) 0.007(4)
C4 0.022(5) 0.017(5) 0.021(5) 0.009(4) 0.009(4) 0.000(4)
C5 0.020(5) 0.018(5) 0.027(6) 0.007(4) 0.011(4) 0.000(4)
C6 0.031(5) 0.023(5) 0.014(5) 0.006(4) 0.003(4) 0.009(5)
C7 0.025(5) 0.026(5) 0.018(5) 0.004(4) 0.005(4) 0.004(5)
C8 0.029(6) 0.030(6) 0.034(7) 0.012(5) 0.009(5) 0.008(5)
C9 0.028(6) 0.028(6) 0.039(7) 0.004(5) 0.013(5) 0.005(5)
C10 0.029(6) 0.022(5) 0.041(7) 0.011(5) 0.015(5) -0.001(5)
C11 0.030(6) 0.034(6) 0.022(6) 0.001(5) 0.015(5) 0.008(5)
C12 0.029(6) 0.041(7) 0.022(6) 0.000(5) 0.000(5) 0.007(5)
C13 0.048(7) 0.030(6) 0.043(8) 0.001(6) 0.027(6) 0.016(6)
C14 0.038(6) 0.049(8) 0.021(6) -0.004(5) 0.006(5) 0.010(6)
C15 0.023(5) 0.025(5) 0.031(6) 0.003(5) 0.005(5) 0.010(5)
C16 0.023(5) 0.034(6) 0.031(6) 0.019(5) 0.004(5) 0.009(5)
C17 0.045(7) 0.019(5) 0.039(8) -0.006(5) 0.005(6) 0.002(5)
C18 0.032(6) 0.027(6) 0.048(8) 0.009(6) 0.000(6) 0.000(5)
C19 0.044(7) 0.034(6) 0.030(7) 0.017(5) 0.005(5) 0.006(6)
O3 0.022(4) 0.020(4) 0.030(4) -0.001(3) 0.011(3) -0.002(3)
C20 0.032(6) 0.058(9) 0.034(7) -0.008(6) 0.021(6) -0.004(6)
C21 0.033(6) 0.044(7) 0.023(6) 0.005(5) 0.018(5) 0.010(5)
C22 0.029(6) 0.043(7) 0.019(6) 0.002(5) 0.007(5) -0.003(5)
C23 0.035(6) 0.048(7) 0.018(6) 0.012(5) 0.005(5) 0.009(6)
C24 0.074(11) 0.042(8) 0.048(10) 0.006(7) 0.021(8) 0.020(8)
C25 0.045(8) 0.061(9) 0.032(8) 0.007(7) 0.002(6) -0.010(7)
C26 0.046(8) 0.093(13) 0.052(10) 0.030(9) 0.019(7) 0.052(9)

loop_
_atom_type_symbol
_atom_type_description
_atom_type_scat_dispersion_real
_atom_type_scat_dispersion_imag
_atom_type_scat_source
C C 0.0033 0.0016 'International Tables Vol C Tables 4.2.6.8 and 6.1.1.4'
H H 0.0000 0.0000 'International Tables Vol C Tables 4.2.6.8 and 6.1.1.4'
O O 0.0106 0.0060 'International Tables Vol C Tables 4.2.6.8 and 6.1.1.4'
Si Si 0.0817 0.0704 'International Tables Vol C Tables 4.2.6.8 and 6.1.1.4'
W W -0.8490 6.8722 'International Tables Vol C Tables 4.2.6.8 and 6.1.1.4'

loop_
_geom_angle_atom_site_label_1
_geom_angle_atom_site_label_2
_geom_angle_atom_site_label_3
_geom_angle
_geom_angle_site_symmetry_1
_geom_angle_site_symmetry_3
_geom_angle_publ_flag
C1 W1 C2 79.2(4) . . ?
C1 W1 C5 106.3(4) . . ?
C2 W1 C5 89.7(4) . . ?
C1 W1 C4 141.9(4) . . ?
C2 W1 C4 95.9(4) . . ?
C5 W1 C4 35.7(4) . . ?
C1 W1 C6 89.3(4) . . ?
C2 W1 C6 116.7(4) . . ?
C5 W1 C6 34.9(4) . . ?
C4 W1 C6 59.0(4) . . ?
C1 W1 C3 142.7(4) . . ?
C2 W1 C3 130.2(4) . . ?
C5 W1 C3 59.0(4) . . ?
C4 W1 C3 36.0(3) . . ?
C6 W1 C3 58.6(4) . . ?
C1 W1 C7 107.4(4) . . ?
C2 W1 C7 147.6(4) . . ?
C5 W1 C7 57.9(4) . . ?
C4 W1 C7 58.9(4) . . ?
C6 W1 C7 34.5(4) . . ?
C3 W1 C7 35.3(4) . . ?
C1 W1 Si1 112.6(3) . . ?
C2 W1 Si1 70.8(3) . . ?
C5 W1 Si1 131.5(3) . . ?
C4 W1 Si1 100.9(3) . . ?
C6 W1 Si1 158.1(3) . . ?
C3 W1 Si1 100.3(3) . . ?
C7 W1 Si1 129.8(3) . . ?
C1 W1 Si2 81.2(3) . . ?
C2 W1 Si2 117.8(3) . . ?
C5 W1 Si2 152.5(3) . . ?
C4 W1 Si2 131.8(3) . . ?
C6 W1 Si2 121.4(3) . . ?
C3 W1 Si2 98.8(2) . . ?
C7 W1 Si2 94.7(3) . . ?
Si1 W1 Si2 63.83(9) . . ?
O3 Si1 C14 101.2(5) . . ?
O3 Si1 C13 102.7(5) . . ?
C14 Si1 C13 104.4(6) . . ?
O3 Si1 W1 100.3(3) . . ?
C14 Si1 W1 123.2(4) . . ?
C13 Si1 W1 120.9(4) . . ?
O3 Si1 Si2 42.0(3) . . ?
C14 Si1 Si2 118.5(4) . . ?
C13 Si1 Si2 126.8(5) . . ?
W1 Si1 Si2 58.60(9) . . ?
O3 Si2 C16 100.0(5) . . ?
O3 Si2 C15 103.6(5) . . ?
C16 Si2 C15 103.7(5) . . ?
O3 Si2 W1 98.9(2) . . ?
C16 Si2 W1 119.2(4) . . ?
C15 Si2 W1 126.6(3) . . ?
O3 Si2 Si1 41.6(2) . . ?
C16 Si2 Si1 122.5(4) . . ?
C15 Si2 Si1 122.9(4) . . ?
W1 Si2 Si1 57.57(9) . . ?
O1 C1 W1 171.7(9) . . ?
O2 C2 W1 174.4(10) . . ?
C7 C3 C4 106.7(9) . . ?
C7 C3 C8 126.8(10) . . ?
C4 C3 C8 125.0(10) . . ?
C7 C3 W1 73.1(6) . . ?
C4 C3 W1 70.9(6) . . ?
C8 C3 W1 132.3(8) . . ?
C5 C4 C3 106.8(9) . . ?
C5 C4 C9 126.2(9) . . ?
C3 C4 C9 126.8(10) . . ?
C5 C4 W1 71.6(6) . . ?
C3 C4 W1 73.2(6) . . ?
C9 C4 W1 125.2(8) . . ?
C6 C5 C4 109.3(9) . . ?
C6 C5 C10 125.3(10) . . ?
C4 C5 C10 125.2(9) . . ?
C6 C5 W1 73.7(6) . . ?
C4 C5 W1 72.8(5) . . ?
C10 C5 W1 123.6(8) . . ?
C5 C6 C7 108.6(9) . . ?
C5 C6 C11 127.1(10) . . ?
C7 C6 C11 124.0(10) . . ?
C5 C6 W1 71.4(6) . . ?
C7 C6 W1 74.2(6) . . ?
C11 C6 W1 124.9(8) . . ?
C6 C7 C3 108.6(9) . . ?
C6 C7 C12 126.5(10) . . ?
C3 C7 C12 124.4(10) . . ?
C6 C7 W1 71.3(6) . . ?
C3 C7 W1 71.6(6) . . ?
C12 C7 W1 129.6(8) . . ?
C19 C15 C18 108.8(10) . . ?
C19 C15 C17 109.1(10) . . ?
C18 C15 C17 107.5(10) . . ?
C19 C15 Si2 110.6(8) . . ?
C18 C15 Si2 113.7(8) . . ?
C17 C15 Si2 107.1(8) . . ?
C20 O3 Si1 128.8(7) . . ?
C20 O3 Si2 134.8(7) . . ?
Si1 O3 Si2 96.4(4) . . ?
C22 C21 C23 118.2(12) . 2_665 ?
C22 C21 C24 120.9(12) . . ?
C23 C21 C24 120.9(12) 2_665 . ?
C23 C22 C21 120.8(11) . . ?
C23 C22 C25 119.2(12) . . ?
C21 C22 C25 120.0(12) . . ?
C22 C23 C21 121.0(12) . 2_665 ?
C22 C23 C26 120.3(12) . . ?
C21 C23 C26 118.7(13) 2_665 . ?

loop_
_geom_bond_atom_site_label_1
_geom_bond_atom_site_label_2
_geom_bond_distance
_geom_bond_site_symmetry_2
_geom_bond_publ_flag
W1 C1 1.937(11) . ?
W1 C2 1.939(11) . ?
W1 C5 2.337(10) . ?
W1 C4 2.353(10) . ?
W1 C6 2.367(11) . ?
W1 C3 2.384(10) . ?
W1 C7 2.404(11) . ?
W1 Si1 2.509(3) . ?
W1 Si2 2.537(3) . ?
Si1 O3 1.782(7) . ?
Si1 C14 1.882(13) . ?
Si1 C13 1.888(12) . ?
Si1 Si2 2.668(4) . ?
Si2 O3 1.795(8) . ?
Si2 C16 1.882(11) . ?
Si2 C15 1.922(12) . ?
C1 O1 1.190(14) . ?
C2 O2 1.185(13) . ?
C3 C7 1.451(15) . ?
C3 C4 1.463(14) . ?
C3 C8 1.481(15) . ?
C4 C5 1.436(15) . ?
C4 C9 1.486(15) . ?
C5 C6 1.411(14) . ?
C5 C10 1.524(15) . ?
C6 C7 1.414(15) . ?
C6 C11 1.494(15) . ?
C7 C12 1.473(15) . ?
C15 C19 1.535(16) . ?
C15 C18 1.544(16) . ?
C15 C17 1.549(16) . ?
O3 C20 1.474(13) . ?
C21 C22 1.409(18) . ?
C21 C23 1.422(17) 2_665 ?
C21 C24 1.491(18) . ?
C22 C23 1.386(18) . ?
C22 C25 1.519(17) . ?
C23 C26 1.535(17) . ?

loop_
_geom_torsion_atom_site_label_1
_geom_torsion_atom_site_label_2
_geom_torsion_atom_site_label_3
_geom_torsion_atom_site_label_4
_geom_torsion
_geom_torsion_site_symmetry_1
_geom_torsion_site_symmetry_2
_geom_torsion_site_symmetry_3
_geom_torsion_site_symmetry_4
_geom_torsion_publ_flag
C7 C3 C4 C5 0.7(11) . . . . ?
C8 C3 C4 C5 167.1(10) . . . . ?
W1 C3 C4 C5 -64.1(7) . . . . ?
C7 C3 C4 C9 -173.5(10) . . . . ?
C8 C3 C4 C9 -7.1(18) . . . . ?
W1 C3 C4 C9 121.7(11) . . . . ?
C7 C3 C4 W1 64.8(7) . . . . ?
C8 C3 C4 W1 -128.8(11) . . . . ?
C3 C4 C5 C6 0.1(12) . . . . ?
C9 C4 C5 C6 174.3(11) . . . . ?
W1 C4 C5 C6 -65.1(8) . . . . ?
C3 C4 C5 C10 -175.5(10) . . . . ?
C9 C4 C5 C10 -1.3(18) . . . . ?
W1 C4 C5 C10 119.3(11) . . . . ?
C3 C4 C5 W1 65.2(7) . . . . ?
C9 C4 C5 W1 -120.6(11) . . . . ?
C4 C5 C6 C7 -0.8(13) . . . . ?
C10 C5 C6 C7 174.7(10) . . . . ?
W1 C5 C6 C7 -65.4(8) . . . . ?
C4 C5 C6 C11 -175.3(10) . . . . ?
C10 C5 C6 C11 0.2(18) . . . . ?
W1 C5 C6 C11 120.1(11) . . . . ?
C4 C5 C6 W1 64.6(7) . . . . ?
C10 C5 C6 W1 -119.9(11) . . . . ?
C5 C6 C7 C3 1.3(12) . . . . ?
C11 C6 C7 C3 176.0(10) . . . . ?
W1 C6 C7 C3 -62.3(8) . . . . ?
C5 C6 C7 C12 -170.5(11) . . . . ?
C11 C6 C7 C12 4.2(18) . . . . ?
W1 C6 C7 C12 125.9(12) . . . . ?
C5 C6 C7 W1 63.6(8) . . . . ?
C11 C6 C7 W1 -121.7(11) . . . . ?
C4 C3 C7 C6 -1.2(12) . . . . ?
C8 C3 C7 C6 -167.3(11) . . . . ?
W1 C3 C7 C6 62.1(8) . . . . ?
C4 C3 C7 C12 170.8(10) . . . . ?
C8 C3 C7 C12 4.7(18) . . . . ?
W1 C3 C7 C12 -125.9(11) . . . . ?
C4 C3 C7 W1 -63.3(7) . . . . ?
C8 C3 C7 W1 130.6(11) . . . . ?
C14 Si1 O3 C20 -59.2(12) . . . . ?
C13 Si1 O3 C20 48.5(12) . . . . ?
W1 Si1 O3 C20 173.7(10) . . . . ?
Si2 Si1 O3 C20 -179.6(13) . . . . ?
C14 Si1 O3 Si2 120.4(5) . . . . ?
C13 Si1 O3 Si2 -131.9(5) . . . . ?
W1 Si1 O3 Si2 -6.7(4) . . . . ?
C16 Si2 O3 C20 -51.9(13) . . . . ?
C15 Si2 O3 C20 54.9(12) . . . . ?
W1 Si2 O3 C20 -173.9(11) . . . . ?
Si1 Si2 O3 C20 179.6(14) . . . . ?
C16 Si2 O3 Si1 128.5(5) . . . . ?
C15 Si2 O3 Si1 -124.7(4) . . . . ?
W1 Si2 O3 Si1 6.6(4) . . . . ?
C23 C21 C22 C23 0.5(19) 2_665 . . . ?
C24 C21 C22 C23 -178.7(12) . . . . ?
C23 C21 C22 C25 -177.6(11) 2_665 . . . ?
C24 C21 C22 C25 3.2(18) . . . . ?
C21 C22 C23 C21 -1(2) . . . 2_665 ?
C25 C22 C23 C21 177.6(11) . . . 2_665 ?
C21 C22 C23 C26 178.3(12) . . . . ?
C25 C22 C23 C26 -3.6(18) . . . . ?
